data_4322736
loop_
_publ_author_name
'J. Mattheus Botha'
'Keisuke Umakoshi'
'Yoichi Sasaki'
'Gert J. Lamprecht'

_publ_contact_author
;    Dr. Keisuke Umakoshi
    Division of Chemistry
    Graduate School of Science
    Hokkaido University
    Kita-ku, Sapporo 060
    Japan
;
_publ_contact_author_email umakoshi@science.hokudai.ac.jp
_publ_contact_author_fax +81-11-706-3447
_publ_contact_author_phone +81-11-706-3818
_publ_section_title
;
 Chelation Processes to an Oxorhenium(V) Center by N,N,N,O-Tetradentate
 and N,N,O-Tridentate Ligands As Verified by Structural and Mechanistic
 Studies of Intermediate Species
;
_journal_name_full 'Inorganic Chemistry'
_journal_page_first 1609
_journal_page_last 1615
_journal_paper_doi 10.1021/ic971477n
_journal_volume 37
_journal_year 1998
_chemical_formula_sum 'C8 H10 Cl2 N2 O2 Re'
_chemical_formula_weight 423.29
_space_group_IT_number 14
_symmetry_cell_setting monoclinic
_symmetry_Int_Tables_number 14
_symmetry_space_group_name_Hall '-P 2ybc'
_symmetry_space_group_name_H-M 'P 1 21/c 1'
_cell_angle_alpha 90
_cell_angle_beta 100.627(9)
_cell_angle_gamma 90
_cell_formula_units_Z 4
_cell_length_a 8.632(1)
_cell_length_b 9.288(1)
_cell_length_c 14.802(1)
_cell_measurement_reflns_used 25
_cell_measurement_temperature 296.0
_cell_measurement_theta_max 14.9
_cell_measurement_theta_min 12.6
_cell_volume 1166.4(2)
_computing_cell_refinement 'MSC/AFC Diffractometer Control'
_computing_data_collection 'MSC/AFC Diffractometer Control'
_computing_data_reduction teXsan
_computing_molecular_graphics ORTEP
_computing_publication_material teXsan
_computing_structure_refinement teXsan
_computing_structure_solution SIR92
_diffrn_ambient_temperature 296.2
_diffrn_measurement_device 'Rigaku AFC5R'
_diffrn_measurement_method '\w/2\q scans'
_diffrn_orient_matrix_UB_11 -0.00517
_diffrn_orient_matrix_UB_12 0.02702
_diffrn_orient_matrix_UB_13 0.06477
_diffrn_orient_matrix_UB_21 0.10656
_diffrn_orient_matrix_UB_22 0.04541
_diffrn_orient_matrix_UB_23 0.00684
_diffrn_orient_matrix_UB_31 -0.05010
_diffrn_orient_matrix_UB_32 0.09380
_diffrn_orient_matrix_UB_33 -0.02197
_diffrn_radiation_detector 'scintillation counter'
_diffrn_radiation_monochromator graphite
_diffrn_radiation_source 'Rigaku rotating anode'
_diffrn_radiation_type 'Mo K\a'
_diffrn_radiation_wavelength 0.71073
_diffrn_reflns_av_R_equivalents 0.044
_diffrn_reflns_av_sigmaI/netI 0.032
_diffrn_reflns_limit_h_max 11
_diffrn_reflns_limit_h_min -12
_diffrn_reflns_limit_k_max 13
_diffrn_reflns_limit_k_min 0
_diffrn_reflns_limit_l_max 20
_diffrn_reflns_limit_l_min 0
_diffrn_reflns_number 3716
_diffrn_reflns_reduction_process 'Lp corrections applied'
_diffrn_reflns_theta_max 30.01
_diffrn_reflns_theta_min 2.55
_diffrn_standards_decay_% -2.15
_diffrn_standards_interval_count 150
_diffrn_standards_number 3
_exptl_absorpt_coefficient_mu 11.003
_exptl_absorpt_correction_T_max 0.991
_exptl_absorpt_correction_T_min 0.378
_exptl_absorpt_correction_type '\y scans(North,Phillips & Mathews,1968)'
_exptl_crystal_colour blue
_exptl_crystal_density_diffrn 2.410
_exptl_crystal_density_meas ?
_exptl_crystal_description plate
_exptl_crystal_F_000 788.00
_exptl_crystal_size_max 0.40
_exptl_crystal_size_mid 0.28
_exptl_crystal_size_min 0.15
_refine_diff_density_max 1.20
_refine_diff_density_min -1.44
_refine_ls_extinction_method none
_refine_ls_goodness_of_fit_obs 2.772
_refine_ls_hydrogen_treatment 'H atoms riding with U(H) = 1.2Ueq(C)'
_refine_ls_matrix_type full
_refine_ls_number_constraints 0
_refine_ls_number_parameters 136
_refine_ls_number_reflns 2835
_refine_ls_number_restraints 0
_refine_ls_R_factor_obs 0.0294
_refine_ls_shift/esd_max 0.0010
_refine_ls_shift/esd_mean 0.0001
_refine_ls_structure_factor_coef F
_refine_ls_weighting_details 'w = 1/[\s^2^(Fo) + 0.00000225|Fo|^2^]'
_refine_ls_weighting_scheme calc
_refine_ls_wR_factor_obs 0.0250
_reflns_number_observed 2835
_reflns_number_total 3596
_reflns_observed_criterion I>2.0sigma(I)
_cod_data_source_file ic971477n_1.cif
_cod_data_source_block IC971477N-9-a-0/ReOCl2(mpenO)
_cod_depositor_comments
;
The following automatic conversions were performed:

'_exptl_crystal_density_meas' value 'not measured' was changed to '?'
- the value is perceived as not measured.

Automatic conversion script
Id: cif_fix_values 3008 2015-01-20 13:52:24Z robertas 

The following automatic conversions were performed:

'_refine_ls_weighting_scheme' value 'w = 1/[\s^2^(Fo) +
0.00000225|Fo|^2^]' was changed to 'calc'. New tag
'_refine_ls_weighting_details' was created. The value of the new tag
was set to 'w = 1/[\s^2^(Fo) + 0.00000225|Fo|^2^]'.

Automatic conversion script
Id: cif_fix_values 3143 2015-03-26 13:38:13Z robertas 
;
_cod_original_cell_volume 1166.5(2)
_cod_original_sg_symbol_H-M 'P 21/c '
_cod_original_formula_sum 'C8 H10 Cl2 N2 O2 Re '
_cod_database_code 4322736

loop_
_symmetry_equiv_pos_as_xyz
x,y,z
-x,1/2+y,1/2-z
-x,-y,-z
x,1/2-y,1/2+z

loop_
_atom_site_aniso_label
_atom_site_aniso_U_11
_atom_site_aniso_U_22
_atom_site_aniso_U_33
_atom_site_aniso_U_12
_atom_site_aniso_U_13
_atom_site_aniso_U_23
Re1 0.0312(1) 0.0273(1) 0.0309(1) 0.0024(1) 0.00784(8) -0.0002(1)
Cl1 0.061(1) 0.0416(9) 0.0531(9) 0.0000(8) 0.0262(8) 0.0109(7)
Cl2 0.0490(9) 0.0553(9) 0.0404(7) 0.0066(9) -0.0055(6) -0.0005(8)
O1 0.045(2) 0.035(2) 0.049(2) 0.007(2) 0.012(2) -0.006(2)
O2 0.030(2) 0.032(2) 0.035(2) 0.001(2) 0.012(2) -0.002(2)
N1 0.026(2) 0.038(2) 0.035(2) -0.009(2) 0.003(2) -0.001(2)
N11 0.022(2) 0.031(2) 0.034(2) -0.002(2) 0.005(2) -0.001(2)
C1 0.036(3) 0.050(4) 0.043(3) -0.008(3) 0.014(3) -0.001(3)
C2 0.041(4) 0.041(3) 0.039(3) 0.007(3) 0.015(3) 0.000(3)
C12 0.033(3) 0.033(3) 0.045(3) 0.004(2) 0.007(3) 0.007(3)
C13 0.040(4) 0.055(4) 0.041(3) 0.006(3) 0.002(3) 0.010(3)
C14 0.035(3) 0.070(5) 0.046(3) 0.009(4) -0.002(3) -0.006(4)
C15 0.031(3) 0.065(4) 0.056(4) -0.011(3) 0.009(3) -0.015(3)
C16 0.037(3) 0.045(4) 0.044(3) -0.008(3) 0.012(3) -0.005(3)
C17 0.054(4) 0.043(4) 0.050(4) -0.005(3) 0.003(3) 0.015(3)

loop_
_atom_site_label
_atom_site_fract_x
_atom_site_fract_y
_atom_site_fract_z
_atom_site_U_iso_or_equiv
_atom_site_thermal_displace_type
_atom_site_calc_flag
_atom_site_calc_attached_atom
_atom_site_occupancy
_atom_site_refinement_flags
Re1 0.29362(3) 0.18066(2) 0.27309(1) 0.02953(5) Uani d . 1.00 .
Cl1 0.1825(2) -0.0073(2) 0.3472(1) 0.0498(5) Uani d . 1.00 .
Cl2 0.5172(2) 0.1786(2) 0.39443(9) 0.0500(4) Uani d . 1.00 .
O1 0.2151(4) 0.3337(4) 0.3069(2) 0.043(1) Uani d . 1.00 .
O2 0.3936(4) 0.0397(4) 0.2052(2) 0.0314(10) Uani d . 1.00 .
N1 0.4025(5) 0.3143(5) 0.1809(3) 0.033(1) Uani d . 1.00 .
N11 0.1130(5) 0.1798(5) 0.1543(3) 0.029(1) Uani d . 1.00 .
C1 0.5231(7) 0.2279(6) 0.1453(4) 0.042(2) Uani d . 1.00 .
C2 0.4576(7) 0.0800(6) 0.1276(4) 0.039(2) Uani d . 1.00 .
C12 0.1355(7) 0.2725(6) 0.0866(4) 0.037(2) Uani d . 1.00 .
C13 0.0306(7) 0.2787(7) 0.0056(4) 0.046(2) Uani d . 1.00 .
C14 -0.1021(7) 0.1915(8) -0.0087(4) 0.051(2) Uani d . 1.00 .
C15 -0.1244(7) 0.1001(7) 0.0609(4) 0.050(2) Uani d . 1.00 .
C16 -0.0149(7) 0.0944(6) 0.1405(4) 0.041(2) Uani d . 1.00 .
C17 0.2729(8) 0.3717(6) 0.1080(4) 0.050(2) Uani d . 1.00 .
H1 0.4541 0.3947 0.2158 0.0407 Uiso calc . 1.00 .
H1A 0.5480 0.2697 0.0910 0.0508 Uiso calc . 1.00 .
H1B 0.6195 0.2232 0.1907 0.0508 Uiso calc . 1.00 .
H2A 0.3767 0.0794 0.0727 0.0467 Uiso calc . 1.00 .
H2B 0.5371 0.0124 0.1176 0.0467 Uiso calc . 1.00 .
H13 0.0491 0.3446 -0.0421 0.0551 Uiso calc . 1.00 .
H14 -0.1774 0.1950 -0.0665 0.0615 Uiso calc . 1.00 .
H15 -0.2165 0.0388 0.0534 0.0603 Uiso calc . 1.00 .
H16 -0.0301 0.0278 0.1885 0.0494 Uiso calc . 1.00 .
H17A 0.2352 0.4633 0.1278 0.0616 Uiso calc . 1.00 .
H17B 0.3121 0.3906 0.0527 0.0616 Uiso calc . 1.00 .

loop_
_atom_type_symbol
_atom_type_oxidation_number
_atom_type_number_in_cell
_atom_type_scat_dispersion_real
_atom_type_scat_dispersion_imag
_atom_type_scat_source
C 0 32 0.003 0.002
;International Tables for Crystallography
(1992, Vol. C, Tables 4.2.6.8 and 6.1.1.1)
;
H 0 40 0.000 0.000
;International Tables for Crystallography
(1992, Vol. C, Table 6.1.1.2)
;
O 0 8 0.011 0.006
;International Tables for Crystallography
(1992, Vol. C, Tables 4.2.6.8 and 6.1.1.1)
;
N 0 8 0.006 0.003
;International Tables for Crystallography
(1992, Vol. C, Tables 4.2.6.8 and 6.1.1.1)
;
Cl 0 8 0.148 0.159
;International Tables for Crystallography
(1992, Vol. C, Tables 4.2.6.8 and 6.1.1.1)
;
Re 0 4 -1.018 7.231
;International Tables for Crystallography
(1992, Vol. C, Tables 4.2.6.8 and 6.1.1.1)
;

loop_
_geom_angle_atom_site_label_1
_geom_angle_atom_site_label_2
_geom_angle_atom_site_label_3
_geom_angle
_geom_angle_site_symmetry_1
_geom_angle_site_symmetry_2
_geom_angle_site_symmetry_3
_geom_angle_publ_flag
CL1 RE1 CL2 89.20(6) 1_555 1_555 1_555 yes
CL1 RE1 O1 105.4(1) 1_555 1_555 1_555 yes
CL1 RE1 O2 90.0(1) 1_555 1_555 1_555 yes
CL1 RE1 N1 166.3(1) 1_555 1_555 1_555 yes
CL1 RE1 N11 94.7(1) 1_555 1_555 1_555 yes
CL2 RE1 O1 95.6(1) 1_555 1_555 1_555 yes
CL2 RE1 O2 90.5(1) 1_555 1_555 1_555 yes
CL2 RE1 N1 95.4(1) 1_555 1_555 1_555 yes
CL2 RE1 N11 173.33(10) 1_555 1_555 1_555 yes
O1 RE1 O2 163.5(2) 1_555 1_555 1_555 yes
O1 RE1 N1 87.1(2) 1_555 1_555 1_555 yes
O1 RE1 N11 88.6(2) 1_555 1_555 1_555 yes
O2 RE1 N1 77.1(1) 1_555 1_555 1_555 yes
O2 RE1 N11 84.1(1) 1_555 1_555 1_555 yes
N1 RE1 N11 79.6(2) 1_555 1_555 1_555 yes
RE1 O2 C2 121.2(3) 1_555 1_555 1_555 no
RE1 N1 C1 109.0(3) 1_555 1_555 1_555 no
RE1 N1 C17 107.6(3) 1_555 1_555 1_555 no
RE1 N1 H1 108.3(3) 1_555 1_555 1_555 no
C1 N1 C17 114.5(4) 1_555 1_555 1_555 no
C1 N1 H1 108.8(4) 1_555 1_555 1_555 no
C17 N1 H1 108.6(5) 1_555 1_555 1_555 no
RE1 N11 C12 115.1(3) 1_555 1_555 1_555 no
RE1 N11 C16 125.8(4) 1_555 1_555 1_555 no
C12 N11 C16 119.1(5) 1_555 1_555 1_555 no
N1 C1 C2 107.0(4) 1_555 1_555 1_555 no
N1 C1 H1A 111.1(5) 1_555 1_555 1_555 no
N1 C1 H1B 110.2(5) 1_555 1_555 1_555 no
C2 C1 H1A 111.5(5) 1_555 1_555 1_555 no
C2 C1 H1B 109.2(5) 1_555 1_555 1_555 no
H1A C1 H1B 107.8(5) 1_555 1_555 1_555 no
O2 C2 C1 107.1(4) 1_555 1_555 1_555 no
O2 C2 H2A 110.5(5) 1_555 1_555 1_555 no
O2 C2 H2B 110.5(5) 1_555 1_555 1_555 no
C1 C2 H2A 110.1(5) 1_555 1_555 1_555 no
C1 C2 H2B 111.7(5) 1_555 1_555 1_555 no
H2A C2 H2B 107.0(5) 1_555 1_555 1_555 no
N11 C12 C13 120.8(5) 1_555 1_555 1_555 no
N11 C12 C17 116.8(5) 1_555 1_555 1_555 no
C13 C12 C17 122.3(5) 1_555 1_555 1_555 no
C12 C13 C14 120.4(5) 1_555 1_555 1_555 no
C12 C13 H13 119.6(6) 1_555 1_555 1_555 no
C14 C13 H13 120.0(6) 1_555 1_555 1_555 no
C13 C14 C15 118.2(5) 1_555 1_555 1_555 no
C13 C14 H14 120.8(7) 1_555 1_555 1_555 no
C15 C14 H14 121.0(7) 1_555 1_555 1_555 no
C14 C15 C16 119.9(6) 1_555 1_555 1_555 no
C14 C15 H15 120.2(6) 1_555 1_555 1_555 no
C16 C15 H15 119.8(6) 1_555 1_555 1_555 no
N11 C16 C15 121.6(5) 1_555 1_555 1_555 no
N11 C16 H16 119.0(6) 1_555 1_555 1_555 no
C15 C16 H16 119.4(6) 1_555 1_555 1_555 no
N1 C17 C12 113.1(5) 1_555 1_555 1_555 no
N1 C17 H17A 109.9(5) 1_555 1_555 1_555 no
N1 C17 H17B 110.2(5) 1_555 1_555 1_555 no
C12 C17 H17A 107.9(6) 1_555 1_555 1_555 no
C12 C17 H17B 108.9(6) 1_555 1_555 1_555 no
H17A C17 H17B 106.7(5) 1_555 1_555 1_555 no

loop_
_geom_bond_atom_site_label_1
_geom_bond_atom_site_label_2
_geom_bond_distance
_geom_bond_site_symmetry_1
_geom_bond_site_symmetry_2
_geom_bond_publ_flag
RE1 CL1 2.357(1) 1_555 1_555 yes
RE1 CL2 2.382(2) 1_555 1_555 yes
RE1 O1 1.690(4) 1_555 1_555 yes
RE1 O2 1.947(3) 1_555 1_555 yes
RE1 N1 2.182(4) 1_555 1_555 yes
RE1 N11 2.124(4) 1_555 1_555 yes
O2 C2 1.413(5) 1_555 1_555 no
N1 C1 1.487(7) 1_555 1_555 no
N1 C17 1.501(7) 1_555 1_555 no
N1 H1 0.969 1_555 1_555 no
N11 C12 1.362(6) 1_555 1_555 no
N11 C16 1.344(7) 1_555 1_555 no
C1 C2 1.490(8) 1_555 1_555 no
C1 H1A 0.951 1_555 1_555 no
C1 H1B 0.969 1_555 1_555 no
C2 H2A 0.969 1_555 1_555 no
C2 H2B 0.961 1_555 1_555 no
C12 C13 1.364(8) 1_555 1_555 no
C12 C17 1.489(8) 1_555 1_555 no
C13 C14 1.386(8) 1_555 1_555 no
C13 H13 0.970 1_555 1_555 no
C14 C15 1.375(9) 1_555 1_555 no
C14 H14 0.975 1_555 1_555 no
C15 C16 1.370(8) 1_555 1_555 no
C15 H15 0.968 1_555 1_555 no
C16 H16 0.969 1_555 1_555 no
C17 H17A 0.975 1_555 1_555 no
C17 H17B 0.959 1_555 1_555 no
